data_7207424
loop_
_publ_author_name
'Tian, Li'
'Chen, Zhi'
'Yu, Ao'
'Song, Hai-Bin'
'Cheng, Peng'

_publ_section_title
;
 Novel flexible bis-triazole bridged copper(ii) coordination polymers
 varying from one- to three-dimensionality
;
_journal_issue 6
_journal_name_full CrystEngComm
_journal_page_first 2032
_journal_paper_doi 10.1039/c2ce06204f
_journal_volume 14
_journal_year 2012
_chemical_formula_sum 'C14 H27 Cl2 Cu N12 O11.5'
_chemical_formula_weight 681.92
_chemical_name_systematic
;
?
;
_space_group_IT_number 33
_symmetry_cell_setting orthorhombic
_symmetry_space_group_name_Hall 'P 2c -2n'
_symmetry_space_group_name_H-M 'P n a 21'
_atom_sites_solution_hydrogens geom
_atom_sites_solution_primary direct
_atom_sites_solution_secondary difmap
_audit_creation_method SHELXL-97
_cell_angle_alpha 90.00
_cell_angle_beta 90.00
_cell_angle_gamma 90.00
_cell_formula_units_Z 4
_cell_length_a 18.2592(6)
_cell_length_b 12.6726(4)
_cell_length_c 12.0365(5)
_cell_measurement_reflns_used 5589
_cell_measurement_temperature 293(2)
_cell_measurement_theta_max 29.1635
_cell_measurement_theta_min 2.5812
_cell_volume 2785.14(17)
_computing_structure_refinement 'SHELXL-97 (Sheldrick, 1997)'
_computing_structure_solution 'SHELXS-97 (Sheldrick, 1990)'
_diffrn_ambient_temperature 293(2)
_diffrn_measured_fraction_theta_full 0.999
_diffrn_measured_fraction_theta_max 0.999
_diffrn_radiation_monochromator graphite
_diffrn_radiation_source 'fine-focus sealed tube'
_diffrn_radiation_type MoK\a
_diffrn_radiation_wavelength 0.71073
_diffrn_reflns_av_R_equivalents 0.0216
_diffrn_reflns_av_sigmaI/netI 0.0324
_diffrn_reflns_limit_h_max 21
_diffrn_reflns_limit_h_min -12
_diffrn_reflns_limit_k_max 15
_diffrn_reflns_limit_k_min -8
_diffrn_reflns_limit_l_max 14
_diffrn_reflns_limit_l_min -9
_diffrn_reflns_number 7613
_diffrn_reflns_theta_full 25.01
_diffrn_reflns_theta_max 25.01
_diffrn_reflns_theta_min 2.59
_exptl_absorpt_coefficient_mu 1.052
_exptl_absorpt_correction_T_max 1.00000
_exptl_absorpt_correction_T_min 0.72896
_exptl_absorpt_correction_type multi-scan
_exptl_crystal_colour blue
_exptl_crystal_density_diffrn 1.626
_exptl_crystal_density_method 'not measured'
_exptl_crystal_F_000 1400
_exptl_crystal_size_max 0.1
_exptl_crystal_size_mid 0.1
_exptl_crystal_size_min 0.1
_refine_diff_density_max 0.435
_refine_diff_density_min -0.492
_refine_diff_density_rms 0.069
_refine_ls_abs_structure_details 'Flack H D (1983), Acta Cryst. A39, 876-881'
_refine_ls_abs_structure_Flack 0.429(17)
_refine_ls_extinction_method none
_refine_ls_goodness_of_fit_ref 1.108
_refine_ls_hydrogen_treatment constr
_refine_ls_matrix_type full
_refine_ls_number_parameters 408
_refine_ls_number_reflns 4052
_refine_ls_number_restraints 87
_refine_ls_restrained_S_all 1.172
_refine_ls_R_factor_all 0.0386
_refine_ls_R_factor_gt 0.0348
_refine_ls_shift/su_max 0.019
_refine_ls_shift/su_mean 0.002
_refine_ls_structure_factor_coef Fsqd
_refine_ls_weighting_details 'calc w=1/[\s^2^(Fo^2^)+(0.0617P)^2^+0.2309P] where P=(Fo^2^+2Fc^2^)/3'
_refine_ls_weighting_scheme calc
_refine_ls_wR_factor_gt 0.0954
_refine_ls_wR_factor_ref 0.0968
_reflns_number_gt 3721
_reflns_number_total 4052
_reflns_threshold_expression >2sigma(I)
_cod_data_source_file c2ce06204f.txt
_cod_data_source_block 3
_cod_original_sg_symbol_H-M Pna21
_cod_original_formula_sum 'C14 H27 Cl2 Cu N12 O11.50'
_cod_database_code 7207424

loop_
_symmetry_equiv_pos_as_xyz
'x, y, z'
'-x, -y, z+1/2'
'-x+1/2, y+1/2, z+1/2'
'x+1/2, -y+1/2, z'

loop_
_atom_site_label
_atom_site_type_symbol
_atom_site_fract_x
_atom_site_fract_y
_atom_site_fract_z
_atom_site_U_iso_or_equiv
_atom_site_adp_type
_atom_site_occupancy
_atom_site_symmetry_multiplicity
_atom_site_calc_flag
_atom_site_refinement_flags
_atom_site_disorder_assembly
_atom_site_disorder_group
N12 N 0.19483(18) 0.7758(3) -0.0533(3) 0.0158(8) Uani 1 1 d . . .
C14 C 0.1392(2) 0.7497(3) 0.0127(4) 0.0201(10) Uani 1 1 d . . .
H14 H 0.1018 0.7032 -0.0062 0.024 Uiso 1 1 calc R . .
C13 C 0.2339(2) 0.8447(3) 0.0098(4) 0.0208(10) Uani 1 1 d . . .
H13 H 0.2767 0.8767 -0.0150 0.025 Uiso 1 1 calc R . .
N11 N 0.20607(19) 0.8623(3) 0.1087(3) 0.0228(9) Uani 1 1 d . . .
N10 N 0.14460(18) 0.7991(3) 0.1086(3) 0.0172(8) Uani 1 1 d . . .
C12 C 0.0911(2) 0.8040(4) 0.1982(4) 0.0265(11) Uani 1 1 d . . .
H12A H 0.0551 0.7487 0.1871 0.032 Uiso 1 1 calc R . .
H12B H 0.0657 0.8711 0.1941 0.032 Uiso 1 1 calc R . .
C11 C 0.1233(2) 0.7924(4) 0.3116(4) 0.0244(11) Uani 1 1 d . . .
H11A H 0.0861 0.8095 0.3663 0.029 Uiso 1 1 calc R . .
H11B H 0.1628 0.8429 0.3199 0.029 Uiso 1 1 calc R . .
N6 N 0.19130(18) 1.5862(3) 0.8208(3) 0.0185(9) Uani 1 1 d . . .
C6 C 0.2210(3) 1.5266(3) 0.9041(5) 0.0323(13) Uani 1 1 d . . .
H6 H 0.2559 1.5522 0.9534 0.039 Uiso 1 1 calc R . .
C7 C 0.1448(2) 1.5206(3) 0.7721(5) 0.0191(10) Uani 1 1 d . . .
H7 H 0.1154 1.5372 0.7115 0.023 Uiso 1 1 calc R . .
N5 N 0.1955(2) 1.4297(3) 0.9079(4) 0.0346(11) Uani 1 1 d . . .
N4 N 0.14653(18) 1.4282(2) 0.8226(3) 0.0187(9) Uani 1 1 d . . .
C5 C 0.1037(2) 1.3332(3) 0.7998(5) 0.0229(10) Uani 1 1 d . . .
H5A H 0.0728 1.3451 0.7355 0.027 Uiso 1 1 calc R . .
H5B H 0.0722 1.3181 0.8628 0.027 Uiso 1 1 calc R . .
C4 C 0.1534(2) 1.2393(3) 0.7783(6) 0.0238(10) Uani 1 1 d . . .
H4A H 0.1792 1.2211 0.8460 0.029 Uiso 1 1 calc R . .
H4B H 0.1894 1.2579 0.7223 0.029 Uiso 1 1 calc R . .
Cu1 Cu 0.20698(2) 0.73858(3) 0.78428(6) 0.01418(14) Uani 1 1 d . . .
C1 C 0.2372(2) 0.9508(3) 0.6699(4) 0.0208(10) Uani 1 1 d . . .
H1 H 0.2773 0.9245 0.6313 0.025 Uiso 1 1 calc R . .
C2 C 0.1467(2) 0.9590(3) 0.7790(5) 0.0175(8) Uani 1 1 d . . .
H2 H 0.1105 0.9433 0.8307 0.021 Uiso 1 1 calc R . .
C3 C 0.1090(2) 1.1449(3) 0.7387(4) 0.0222(11) Uani 1 1 d . . .
H3A H 0.0693 1.1316 0.7905 0.027 Uiso 1 1 calc R . .
H3B H 0.0876 1.1606 0.6668 0.027 Uiso 1 1 calc R . .
C8 C 0.1697(3) 0.7305(3) 0.5401(4) 0.0196(10) Uani 1 1 d . . .
H8 H 0.1343 0.7831 0.5454 0.024 Uiso 1 1 calc R . .
C9 C 0.2539(2) 0.6230(3) 0.5744(4) 0.0228(10) Uani 1 1 d . . .
H9 H 0.2897 0.5863 0.6136 0.027 Uiso 1 1 calc R . .
C10 C 0.1529(2) 0.6818(3) 0.3359(4) 0.0215(10) Uani 1 1 d . . .
H10A H 0.1132 0.6311 0.3311 0.026 Uiso 1 1 calc R . .
H10B H 0.1893 0.6633 0.2806 0.026 Uiso 1 1 calc R . .
Cl1 Cl 0.02461(7) 0.46812(12) 0.49941(14) 0.0451(4) Uani 1 1 d D . .
Cl2 Cl 0.01369(7) 0.07004(10) 0.05035(13) 0.0397(3) Uani 1 1 d . . .
N1 N 0.19769(18) 0.8916(3) 0.7442(3) 0.0164(8) Uani 1 1 d . . .
N2 N 0.21361(19) 1.0472(3) 0.6583(3) 0.0212(9) Uani 1 1 d . . .
N3 N 0.15502(18) 1.0505(2) 0.7299(3) 0.0169(8) Uani 1 1 d . . .
N7 N 0.21084(18) 0.6980(3) 0.6220(3) 0.0172(8) Uani 1 1 d . . .
N8 N 0.2407(2) 0.6069(3) 0.4684(3) 0.0232(9) Uani 1 1 d . . .
N9 N 0.18592(18) 0.6770(3) 0.4472(3) 0.0170(8) Uani 1 1 d . . .
O1 O 0.0535(2) 0.7481(3) 0.7761(7) 0.0531(12) Uani 1 1 d . . .
H1A H 0.0301 0.7921 0.7368 0.064 Uiso 1 1 d R . .
H1B H 0.0326 0.6882 0.7825 0.064 Uiso 1 1 d R . .
O2 O 0.32802(18) 0.7401(2) 0.8016(4) 0.0372(10) Uani 1 1 d . . .
H2A H 0.3446 0.7129 0.8608 0.045 Uiso 1 1 d R . .
H2B H 0.3601 0.7535 0.7526 0.045 Uiso 1 1 d R . .
O3 O -0.0190(4) 0.4429(5) 0.5945(7) 0.065(3) Uani 0.640(11) 1 d PDU A 1
O4 O 0.0224(5) 0.5872(4) 0.4941(8) 0.079(3) Uani 0.640(11) 1 d PDU A 1
O5 O -0.0039(5) 0.4291(8) 0.4029(7) 0.096(4) Uani 0.640(11) 1 d PDU A 1
O6 O 0.0992(3) 0.4462(6) 0.5189(6) 0.076(3) Uani 0.640(11) 1 d PDU A 1
O3' O -0.0517(5) 0.4729(12) 0.5369(12) 0.074(6) Uani 0.360(11) 1 d PDU A 2
O4' O 0.0624(7) 0.5537(9) 0.5361(10) 0.069(5) Uani 0.360(11) 1 d PDU A 2
O5' O 0.0199(7) 0.4650(10) 0.3782(7) 0.051(4) Uani 0.360(11) 1 d PDU A 2
O6' O 0.0530(9) 0.3694(9) 0.5354(12) 0.128(9) Uani 0.360(11) 1 d PDU A 2
O7 O 0.0251(3) 0.0725(4) 0.1687(4) 0.0755(15) Uani 1 1 d . . .
O8 O -0.0632(2) 0.0523(4) 0.0376(5) 0.0670(15) Uani 1 1 d . . .
O9 O 0.0536(3) -0.0123(4) 0.0055(5) 0.090(2) Uani 1 1 d . . .
O10 O 0.0333(3) 0.1681(3) 0.0012(5) 0.0724(15) Uani 1 1 d . . .
O11 O 0.4111(3) 0.8365(4) 0.6431(5) 0.0840(18) Uani 1 1 d . . .
H11C H 0.4331 0.8501 0.5822 0.101 Uiso 1 1 d R . .
H11D H 0.4381 0.8442 0.6999 0.101 Uiso 1 1 d R . .
O12 O 0.4214(4) 0.6749(6) 0.9622(7) 0.046(2) Uani 0.50 1 d P . .
H12C H 0.4592 0.7119 0.9498 0.055 Uiso 0.50 1 d PR . .
H12D H 0.4123 0.6298 0.9121 0.055 Uiso 0.50 1 d PR . .

loop_
_atom_site_aniso_label
_atom_site_aniso_U_11
_atom_site_aniso_U_22
_atom_site_aniso_U_33
_atom_site_aniso_U_23
_atom_site_aniso_U_13
_atom_site_aniso_U_12
N12 0.0215(19) 0.0138(18) 0.012(2) 0.0011(16) -0.0026(16) -0.0017(13)
C14 0.024(2) 0.024(2) 0.013(3) 0.001(2) 0.002(2) -0.0023(17)
C13 0.026(2) 0.019(2) 0.018(3) 0.001(2) -0.002(2) -0.0057(18)
N11 0.027(2) 0.027(2) 0.015(2) -0.0066(18) -0.0019(17) -0.0046(15)
N10 0.0196(18) 0.0191(18) 0.013(2) 0.0008(16) 0.0006(16) 0.0014(14)
C12 0.026(2) 0.040(3) 0.014(2) 0.001(2) 0.004(2) 0.014(2)
C11 0.032(2) 0.029(2) 0.012(3) -0.0049(19) 0.003(2) 0.0108(19)
N6 0.0264(18) 0.0152(16) 0.014(2) -0.0003(15) -0.0039(16) 0.0007(14)
C6 0.048(3) 0.018(2) 0.031(3) 0.002(2) -0.023(3) -0.006(2)
C7 0.0228(19) 0.0121(18) 0.022(3) -0.004(2) -0.005(2) 0.0027(14)
N5 0.056(3) 0.020(2) 0.027(3) 0.005(2) -0.017(2) -0.0035(17)
N4 0.0225(17) 0.0112(17) 0.022(2) -0.0022(15) -0.0015(16) 0.0011(13)
C5 0.025(2) 0.0100(17) 0.034(3) -0.003(2) 0.002(2) -0.0025(15)
C4 0.0167(17) 0.0146(17) 0.040(3) 0.002(3) -0.003(3) 0.0013(14)
Cu1 0.0225(2) 0.0094(2) 0.0107(3) 0.0006(3) 0.0013(3) -0.00060(17)
C1 0.024(2) 0.022(2) 0.016(3) 0.004(2) 0.005(2) 0.0015(18)
C2 0.0244(19) 0.0130(17) 0.015(2) -0.002(2) 0.000(2) -0.0018(14)
C3 0.019(2) 0.0130(19) 0.035(3) -0.0036(19) -0.006(2) 0.0042(16)
C8 0.025(2) 0.015(2) 0.019(3) 0.001(2) 0.005(2) 0.0023(17)
C9 0.033(2) 0.019(2) 0.016(2) 0.001(2) 0.000(2) 0.0102(19)
C10 0.023(2) 0.028(2) 0.013(2) -0.001(2) 0.002(2) -0.0055(19)
Cl1 0.0323(6) 0.0624(9) 0.0407(9) -0.0034(8) -0.0055(7) -0.0074(6)
Cl2 0.0444(7) 0.0382(7) 0.0365(8) 0.0083(7) 0.0056(7) 0.0152(6)
N1 0.0230(18) 0.0147(16) 0.012(2) -0.0024(15) 0.0023(15) -0.0005(14)
N2 0.0267(19) 0.0165(18) 0.020(2) 0.0017(17) 0.0102(18) 0.0023(15)
N3 0.0207(17) 0.0112(16) 0.019(2) -0.0002(15) 0.0048(16) -0.0004(14)
N7 0.0257(19) 0.0143(19) 0.012(2) 0.0030(17) 0.0022(16) 0.0015(15)
N8 0.032(2) 0.0200(19) 0.017(2) 0.0004(17) 0.0017(18) 0.0090(15)
N9 0.0213(17) 0.0139(18) 0.016(2) 0.0009(17) 0.0020(16) 0.0010(13)
O1 0.058(2) 0.0410(19) 0.060(3) 0.009(2) -0.022(3) -0.0103(16)
O2 0.0241(16) 0.056(2) 0.031(3) 0.0106(19) 0.0010(19) 0.0018(14)
O3 0.060(5) 0.061(4) 0.075(6) 0.036(4) 0.020(4) 0.003(3)
O4 0.081(6) 0.045(4) 0.111(7) -0.010(4) 0.021(5) -0.011(4)
O5 0.083(6) 0.104(7) 0.101(8) -0.027(6) -0.059(6) -0.022(5)
O6 0.032(3) 0.126(7) 0.069(6) -0.018(5) -0.013(4) 0.029(4)
O3' 0.064(8) 0.081(9) 0.078(9) -0.019(7) 0.015(7) -0.033(6)
O4' 0.066(8) 0.077(8) 0.063(8) 0.007(7) -0.022(7) -0.049(7)
O5' 0.057(7) 0.051(7) 0.045(7) 0.003(6) -0.025(6) -0.017(6)
O6' 0.144(12) 0.134(11) 0.107(12) 0.002(9) -0.005(9) 0.012(9)
O7 0.117(4) 0.074(3) 0.036(3) -0.001(3) -0.009(3) 0.024(3)
O8 0.048(2) 0.063(3) 0.090(4) 0.020(3) 0.010(3) 0.010(2)
O9 0.108(4) 0.104(4) 0.058(4) 0.015(3) 0.037(3) 0.079(3)
O10 0.096(3) 0.055(3) 0.066(4) 0.029(3) -0.006(3) -0.026(2)
O11 0.063(3) 0.108(4) 0.082(4) 0.045(3) 0.024(3) 0.005(3)
O12 0.063(5) 0.046(4) 0.029(5) 0.021(4) -0.010(4) 0.014(4)

loop_
_atom_type_symbol
_atom_type_description
_atom_type_scat_dispersion_real
_atom_type_scat_dispersion_imag
_atom_type_scat_source
C C 0.0033 0.0016 'International Tables Vol C Tables 4.2.6.8 and 6.1.1.4'
Cu Cu 0.3201 1.2651 'International Tables Vol C Tables 4.2.6.8 and 6.1.1.4'
O O 0.0106 0.0060 'International Tables Vol C Tables 4.2.6.8 and 6.1.1.4'
N N 0.0061 0.0033 'International Tables Vol C Tables 4.2.6.8 and 6.1.1.4'
Cl Cl 0.1484 0.1585 'International Tables Vol C Tables 4.2.6.8 and 6.1.1.4'
H H 0.0000 0.0000 'International Tables Vol C Tables 4.2.6.8 and 6.1.1.4'

loop_
_geom_angle_atom_site_label_1
_geom_angle_atom_site_label_2
_geom_angle_atom_site_label_3
_geom_angle
_geom_angle_site_symmetry_1
_geom_angle_site_symmetry_3
C14 N12 C13 103.1(4) . .
C14 N12 Cu1 127.0(3) . 1_554
C13 N12 Cu1 129.2(3) . 1_554
N10 C14 N12 110.3(4) . .
N10 C14 H14 124.8 . .
N12 C14 H14 124.8 . .
N11 C13 N12 114.3(4) . .
N11 C13 H13 122.8 . .
N12 C13 H13 122.8 . .
C13 N11 N10 102.4(4) . .
C14 N10 N11 109.8(4) . .
C14 N10 C12 128.2(4) . .
N11 N10 C12 121.4(4) . .
N10 C12 C11 114.0(4) . .
N10 C12 H12A 108.7 . .
C11 C12 H12A 108.7 . .
N10 C12 H12B 108.7 . .
C11 C12 H12B 108.7 . .
H12A C12 H12B 107.6 . .
C12 C11 C10 113.9(4) . .
C12 C11 H11A 108.8 . .
C10 C11 H11A 108.8 . .
C12 C11 H11B 108.8 . .
C10 C11 H11B 108.8 . .
H11A C11 H11B 107.7 . .
C7 N6 C6 103.4(4) . .
C7 N6 Cu1 126.9(3) . 1_565
C6 N6 Cu1 129.6(3) . 1_565
N5 C6 N6 113.7(4) . .
N5 C6 H6 123.1 . .
N6 C6 H6 123.1 . .
N4 C7 N6 109.7(4) . .
N4 C7 H7 125.1 . .
N6 C7 H7 125.1 . .
C6 N5 N4 102.7(4) . .
C7 N4 N5 110.5(3) . .
C7 N4 C5 129.2(4) . .
N5 N4 C5 120.3(3) . .
N4 C5 C4 111.0(3) . .
N4 C5 H5A 109.4 . .
C4 C5 H5A 109.4 . .
N4 C5 H5B 109.4 . .
C4 C5 H5B 109.4 . .
H5A C5 H5B 108.0 . .
C5 C4 C3 110.6(3) . .
C5 C4 H4A 109.5 . .
C3 C4 H4A 109.5 . .
C5 C4 H4B 109.5 . .
C3 C4 H4B 109.5 . .
H4A C4 H4B 108.1 . .
N6 Cu1 N1 166.87(13) 1_545 .
N6 Cu1 N7 88.38(14) 1_545 .
N1 Cu1 N7 90.94(15) . .
N6 Cu1 N12 89.85(14) 1_545 1_556
N1 Cu1 N12 89.85(14) . 1_556
N7 Cu1 N12 175.55(14) . 1_556
N6 Cu1 O2 97.49(13) 1_545 .
N1 Cu1 O2 95.65(12) . .
N7 Cu1 O2 93.35(15) . .
N12 Cu1 O2 90.93(16) 1_556 .
N6 Cu1 O1 84.63(12) 1_545 .
N1 Cu1 O1 82.26(12) . .
N7 Cu1 O1 90.68(19) . .
N12 Cu1 O1 85.08(18) 1_556 .
O2 Cu1 O1 175.49(19) . .
N2 C1 N1 114.2(4) . .
N2 C1 H1 122.9 . .
N1 C1 H1 122.9 . .
N3 C2 N1 110.2(4) . .
N3 C2 H2 124.9 . .
N1 C2 H2 124.9 . .
N3 C3 C4 111.0(3) . .
N3 C3 H3A 109.4 . .
C4 C3 H3A 109.4 . .
N3 C3 H3B 109.4 . .
C4 C3 H3B 109.4 . .
H3A C3 H3B 108.0 . .
N7 C8 N9 110.1(4) . .
N7 C8 H8 125.0 . .
N9 C8 H8 125.0 . .
N8 C9 N7 114.3(4) . .
N8 C9 H9 122.8 . .
N7 C9 H9 122.8 . .
N9 C10 C11 110.9(3) . .
N9 C10 H10A 109.5 . .
C11 C10 H10A 109.5 . .
N9 C10 H10B 109.5 . .
C11 C10 H10B 109.5 . .
H10A C10 H10B 108.0 . .
O4' Cl1 O5 139.3(6) . .
O4' Cl1 O6 67.2(6) . .
O5 Cl1 O6 115.9(4) . .
O4' Cl1 O6' 114.7(6) . .
O5 Cl1 O6' 94.5(8) . .
O6 Cl1 O6' 54.8(7) . .
O4' Cl1 O3 101.6(6) . .
O5 Cl1 O3 112.8(4) . .
O6 Cl1 O3 111.2(4) . .
O6' Cl1 O3 76.3(7) . .
O4' Cl1 O5' 112.1(6) . .
O5 Cl1 O5' 28.2(5) . .
O6 Cl1 O5' 102.6(6) . .
O6' Cl1 O5' 107.6(6) . .
O3 Cl1 O5' 139.4(5) . .
O4' Cl1 O3' 110.5(6) . .
O5 Cl1 O3' 85.1(7) . .
O6 Cl1 O3' 151.1(7) . .
O6' Cl1 O3' 106.8(6) . .
O3 Cl1 O3' 40.0(6) . .
O5' Cl1 O3' 104.6(5) . .
O4' Cl1 O4 39.7(6) . .
O5 Cl1 O4 108.4(5) . .
O6 Cl1 O4 103.3(4) . .
O6' Cl1 O4 154.3(7) . .
O3 Cl1 O4 104.0(4) . .
O5' Cl1 O4 89.0(6) . .
O3' Cl1 O4 86.9(6) . .
O9 Cl2 O10 111.4(3) . .
O9 Cl2 O8 110.9(4) . .
O10 Cl2 O8 109.9(3) . .
O9 Cl2 O7 109.1(3) . .
O10 Cl2 O7 110.9(3) . .
O8 Cl2 O7 104.6(3) . .
C2 N1 C1 102.8(4) . .
C2 N1 Cu1 127.1(3) . .
C1 N1 Cu1 129.9(3) . .
C1 N2 N3 102.6(3) . .
C2 N3 N2 110.2(3) . .
C2 N3 C3 128.6(4) . .
N2 N3 C3 121.1(3) . .
C8 N7 C9 103.6(4) . .
C8 N7 Cu1 129.0(3) . .
C9 N7 Cu1 127.2(3) . .
C9 N8 N9 102.4(3) . .
C8 N9 N8 109.6(4) . .
C8 N9 C10 130.4(4) . .
N8 N9 C10 120.0(4) . .
Cu1 O1 H1A 123.4 . .
Cu1 O1 H1B 113.9 . .
H1A O1 H1B 114.3 . .
Cu1 O2 H2A 115.6 . .
Cu1 O2 H2B 128.6 . .
H2A O2 H2B 114.8 . .
H11C O11 H11D 113.2 . .
H12C O12 H12D 114.1 . .

loop_
_geom_bond_atom_site_label_1
_geom_bond_atom_site_label_2
_geom_bond_distance
_geom_bond_site_symmetry_2
N12 C14 1.331(6) .
N12 C13 1.359(5) .
N12 Cu1 2.023(4) 1_554
C14 N10 1.317(6) .
C14 H14 0.9300 .
C13 N11 1.314(6) .
C13 H13 0.9300 .
N11 N10 1.379(5) .
N10 C12 1.457(6) .
C12 C11 1.494(6) .
C12 H12A 0.9700 .
C12 H12B 0.9700 .
C11 C10 1.529(6) .
C11 H11A 0.9700 .
C11 H11B 0.9700 .
N6 C7 1.325(5) .
N6 C6 1.367(6) .
N6 Cu1 2.001(3) 1_565
C6 N5 1.313(6) .
C6 H6 0.9300 .
C7 N4 1.319(5) .
C7 H7 0.9300 .
N5 N4 1.362(5) .
N4 C5 1.461(5) .
C5 C4 1.518(5) .
C5 H5A 0.9700 .
C5 H5B 0.9700 .
C4 C3 1.522(6) .
C4 H4A 0.9700 .
C4 H4B 0.9700 .
Cu1 N6 2.001(3) 1_545
Cu1 N1 2.006(3) .
Cu1 N7 2.021(4) .
Cu1 N12 2.023(4) 1_556
Cu1 O2 2.220(3) .
Cu1 O1 2.807(4) .
C1 N2 1.302(5) .
C1 N1 1.372(5) .
C1 H1 0.9300 .
C2 N3 1.311(5) .
C2 N1 1.330(5) .
C2 H2 0.9300 .
C3 N3 1.466(5) .
C3 H3A 0.9700 .
C3 H3B 0.9700 .
C8 N7 1.306(6) .
C8 N9 1.341(6) .
C8 H8 0.9300 .
C9 N8 1.315(6) .
C9 N7 1.360(5) .
C9 H9 0.9300 .
C10 N9 1.470(6) .
C10 H10A 0.9700 .
C10 H10B 0.9700 .
Cl1 O4' 1.360(8) .
Cl1 O5 1.366(6) .
Cl1 O6 1.410(5) .
Cl1 O6' 1.421(9) .
Cl1 O3 1.430(6) .
Cl1 O5' 1.462(8) .
Cl1 O3' 1.467(8) .
Cl1 O4 1.511(6) .
Cl2 O9 1.382(5) .
Cl2 O10 1.423(4) .
Cl2 O8 1.431(5) .
Cl2 O7 1.439(5) .
N2 N3 1.375(5) .
N8 N9 1.363(5) .
O1 H1A 0.8465 .
O1 H1B 0.8535 .
O2 H2A 0.8468 .
O2 H2B 0.8490 .
O11 H11C 0.8529 .
O11 H11D 0.8484 .
O12 H12C 0.8469 .
O12 H12D 0.8459 .

loop_
_geom_torsion_atom_site_label_1
_geom_torsion_atom_site_label_2
_geom_torsion_atom_site_label_3
_geom_torsion_atom_site_label_4
_geom_torsion
_geom_torsion_site_symmetry_1
C13 N12 C14 N10 -0.2(5) .
Cu1 N12 C14 N10 -171.5(3) 1_554
C14 N12 C13 N11 -0.1(5) .
Cu1 N12 C13 N11 170.9(3) 1_554
N12 C13 N11 N10 0.3(5) .
N12 C14 N10 N11 0.4(5) .
N12 C14 N10 C12 171.2(4) .
C13 N11 N10 C14 -0.4(5) .
C13 N11 N10 C12 -172.0(4) .
C14 N10 C12 C11 137.8(5) .
N11 N10 C12 C11 -52.4(6) .
N10 C12 C11 C10 -69.0(5) .
C7 N6 C6 N5 0.3(6) .
Cu1 N6 C6 N5 176.4(3) 1_565
C6 N6 C7 N4 -0.1(5) .
Cu1 N6 C7 N4 -176.3(3) 1_565
N6 C6 N5 N4 -0.4(6) .
N6 C7 N4 N5 -0.2(5) .
N6 C7 N4 C5 178.4(4) .
C6 N5 N4 C7 0.3(5) .
C6 N5 N4 C5 -178.3(4) .
C7 N4 C5 C4 124.0(5) .
N5 N4 C5 C4 -57.6(6) .
N4 C5 C4 C3 -172.0(5) .
C5 C4 C3 N3 -173.5(4) .
C12 C11 C10 N9 178.1(4) .
N3 C2 N1 C1 0.0(5) .
N3 C2 N1 Cu1 -175.8(3) .
N2 C1 N1 C2 0.0(5) .
N2 C1 N1 Cu1 175.6(3) .
N6 Cu1 N1 C2 40.3(9) 1_545
N7 Cu1 N1 C2 127.2(4) .
N12 Cu1 N1 C2 -48.4(4) 1_556
O2 Cu1 N1 C2 -139.3(4) .
O1 Cu1 N1 C2 36.7(4) .
N6 Cu1 N1 C1 -134.3(7) 1_545
N7 Cu1 N1 C1 -47.4(4) .
N12 Cu1 N1 C1 137.0(4) 1_556
O2 Cu1 N1 C1 46.1(4) .
O1 Cu1 N1 C1 -137.9(4) .
N1 C1 N2 N3 0.1(5) .
N1 C2 N3 N2 0.1(5) .
N1 C2 N3 C3 176.2(4) .
C1 N2 N3 C2 -0.1(5) .
C1 N2 N3 C3 -176.6(4) .
C4 C3 N3 C2 122.6(6) .
C4 C3 N3 N2 -61.6(6) .
N9 C8 N7 C9 0.9(5) .
N9 C8 N7 Cu1 -174.3(3) .
N8 C9 N7 C8 -0.9(5) .
N8 C9 N7 Cu1 174.5(3) .
N6 Cu1 N7 C8 121.4(4) 1_545
N1 Cu1 N7 C8 -45.4(4) .
N12 Cu1 N7 C8 55(2) 1_556
O2 Cu1 N7 C8 -141.2(4) .
O1 Cu1 N7 C8 36.8(4) .
N6 Cu1 N7 C9 -52.7(4) 1_545
N1 Cu1 N7 C9 140.4(4) .
N12 Cu1 N7 C9 -119.4(18) 1_556
O2 Cu1 N7 C9 44.7(4) .
O1 Cu1 N7 C9 -137.3(4) .
N7 C9 N8 N9 0.5(5) .
N7 C8 N9 N8 -0.6(5) .
N7 C8 N9 C10 177.1(4) .
C9 N8 N9 C8 0.1(5) .
C9 N8 N9 C10 -177.9(4) .
C11 C10 N9 C8 30.5(6) .
C11 C10 N9 N8 -152.0(4) .
